data_4518401
loop_
_publ_author_name
'Xie, Guanying'
'Wang, Lei'
'Li, Peizhou'
'Song, Shuang'
'Yao, Changlin'
'Wang, Shanpeng'
'Liu, Yang'
'Wang, Zhen'
'Wang, Xinyuan'
'Tao, Xutang'

_publ_section_title
;
 Low-Dimensional Hybrid Lead Iodide Perovskites Single Crystals via
 Bifunctional Amino Acid Cross-Linkage: Structural Diversity and
 Properties Controllability.
;
_journal_issue 2
_journal_name_full 'ACS applied materials &amp; interfaces'
_journal_page_first 3325
_journal_page_last 3335
_journal_paper_doi 10.1021/acsami.0c16402
_journal_volume 13
_journal_year 2021
_chemical_formula_moiety 'I4 Pb, 2(C4 H10 N O2)'
_chemical_formula_sum 'C8 H20 I4 N2 O4 Pb'
_chemical_formula_weight 923.06
_space_group_IT_number 61
_space_group_name_Hall '-P 2ac 2ab'
_space_group_name_H-M_alt 'P b c a'
_symmetry_cell_setting Orthorhombic'
_symmetry_space_group_name_H-M 'P b c a'
_atom_sites_solution_hydrogens geom
_atom_sites_solution_primary direct
_atom_sites_solution_secondary difmap
_audit_creation_method SHELXL-97
_cell_angle_alpha 90.00
_cell_angle_beta 90.00
_cell_angle_gamma 90.00
_cell_formula_units_Z 4
_cell_length_a 8.9064(4)
_cell_length_b 9.2796(5)
_cell_length_c 24.3480(8)
_cell_measurement_reflns_used 4967
_cell_measurement_temperature 302(2)
_cell_measurement_theta_max 28.68
_cell_measurement_theta_min 2.83
_cell_volume 2012.31(16)
_computing_structure_refinement 'SHELXL-97 (Sheldrick, 1997)'
_computing_structure_solution 'SHELXS-97 (Sheldrick, 1990)'
_diffrn_ambient_temperature 302(2)
_diffrn_measured_fraction_theta_full 0.997
_diffrn_measured_fraction_theta_max 0.997
_diffrn_measurement_device_type 'Bruker APEX-II CCD'
_diffrn_radiation_monochromator graphite
_diffrn_radiation_source 'fine-focus sealed tube'
_diffrn_radiation_type MoK\a
_diffrn_radiation_wavelength 0.71073
_diffrn_reflns_av_R_equivalents 0.0899
_diffrn_reflns_av_sigmaI/netI 0.0468
_diffrn_reflns_limit_h_max 12
_diffrn_reflns_limit_h_min -12
_diffrn_reflns_limit_k_max 12
_diffrn_reflns_limit_k_min -12
_diffrn_reflns_limit_l_max 33
_diffrn_reflns_limit_l_min -33
_diffrn_reflns_number 25248
_diffrn_reflns_theta_full 29.19
_diffrn_reflns_theta_max 29.19
_diffrn_reflns_theta_min 2.83
_exptl_absorpt_coefficient_mu 14.529
_exptl_absorpt_correction_T_max 0.418
_exptl_absorpt_correction_T_min 0.365
_exptl_crystal_colour orange
_exptl_crystal_density_diffrn 3.047
_exptl_crystal_density_method 'not measured'
_exptl_crystal_description plate
_exptl_crystal_F_000 1632
_exptl_crystal_size_max 0.08
_exptl_crystal_size_mid 0.06
_exptl_crystal_size_min 0.06
_refine_diff_density_max 1.160
_refine_diff_density_min -2.538
_refine_diff_density_rms 0.352
_refine_ls_extinction_coef 0.00366(13)
_refine_ls_extinction_expression Fc^*^=kFc[1+0.001xFc^2^\l^3^/sin(2\q)]^-1/4^
_refine_ls_extinction_method SHELXL
_refine_ls_goodness_of_fit_ref 1.097
_refine_ls_hydrogen_treatment mixed
_refine_ls_matrix_type full
_refine_ls_number_parameters 90
_refine_ls_number_reflns 2725
_refine_ls_number_restraints 3
_refine_ls_restrained_S_all 1.098
_refine_ls_R_factor_all 0.0612
_refine_ls_R_factor_gt 0.0365
_refine_ls_shift/su_max 0.001
_refine_ls_shift/su_mean 0.000
_refine_ls_structure_factor_coef Fsqd
_refine_ls_weighting_details 'calc w=1/[\s^2^(Fo^2^)+(0.0291P)^2^+0.0000P] where P=(Fo^2^+2Fc^2^)/3'
_refine_ls_weighting_scheme calc
_refine_ls_wR_factor_gt 0.0708
_refine_ls_wR_factor_ref 0.0804
_reflns_number_gt 1937
_reflns_number_total 2725
_reflns_threshold_expression >2sigma(I)
_cod_data_source_file am0c16402_si_002.cif
_cod_data_source_block mo_xgy20200624_0mx_a
_cod_depositor_comments 'Adding full bibliography for 4518400--4518404.cif.'
_cod_original_sg_symbol_H-M Pbca
_cod_database_code 4518401

loop_
_symmetry_equiv_pos_as_xyz
'x, y, z'
'-x+1/2, -y, z+1/2'
'-x, y+1/2, -z+1/2'
'x+1/2, -y+1/2, -z'
'-x, -y, -z'
'x-1/2, y, -z-1/2'
'x, -y-1/2, z-1/2'
'-x-1/2, y-1/2, z'

loop_
_atom_site_label
_atom_site_type_symbol
_atom_site_fract_x
_atom_site_fract_y
_atom_site_fract_z
_atom_site_U_iso_or_equiv
_atom_site_adp_type
_atom_site_occupancy
_atom_site_symmetry_multiplicity
_atom_site_calc_flag
_atom_site_refinement_flags
_atom_site_disorder_assembly
_atom_site_disorder_group
Pb01 Pb 0.5000 0.5000 0.5000 0.03320(11) Uani 1 2 d S . .
I002 I 0.52171(5) 0.52839(5) 0.371173(16) 0.04456(14) Uani 1 1 d . . .
I003 I 0.29832(5) 0.79397(5) 0.499187(15) 0.04720(15) Uani 1 1 d . . .
O2 O 0.6943(4) 0.8256(5) 0.28023(16) 0.0453(11) Uani 1 1 d . . .
H1 H 0.7758 0.8002 0.2680 0.068 Uiso 1 1 calc R . .
O1 O 0.4566(4) 0.7978(5) 0.26282(15) 0.0418(10) Uani 1 1 d . . .
C3 C 0.6303(6) 0.6781(7) 0.2024(2) 0.0413(15) Uani 1 1 d D . .
H3 H 0.6942 0.6009 0.2156 0.050 Uiso 1 1 calc R . .
H2 H 0.6887 0.7356 0.1769 0.050 Uiso 1 1 calc R . .
C4 C 0.5859(7) 0.7705(6) 0.24988(19) 0.0354(13) Uani 1 1 d D . .
C2 C 0.4986(5) 0.6129(7) 0.1719(2) 0.0357(13) Uani 1 1 d D . .
H5 H 0.4348 0.5620 0.1977 0.043 Uiso 1 1 calc R . .
H4 H 0.4398 0.6892 0.1552 0.043 Uiso 1 1 calc R . .
C1 C 0.5510(7) 0.5098(7) 0.1279(2) 0.0424(15) Uani 1 1 d D . .
H7 H 0.5987 0.5633 0.0984 0.051 Uiso 1 1 calc R . .
H6 H 0.6245 0.4439 0.1431 0.051 Uiso 1 1 calc R . .
N1 N 0.4213(6) 0.4266(6) 0.1056(2) 0.0476(13) Uani 1 1 d . . .
H10 H 0.3685 0.3896 0.1332 0.071 Uiso 1 1 calc R . .
H9 H 0.4550 0.3556 0.0843 0.071 Uiso 1 1 calc R . .
H8 H 0.3629 0.4848 0.0859 0.071 Uiso 1 1 calc R . .

loop_
_atom_site_aniso_label
_atom_site_aniso_U_11
_atom_site_aniso_U_22
_atom_site_aniso_U_33
_atom_site_aniso_U_23
_atom_site_aniso_U_13
_atom_site_aniso_U_12
Pb01 0.03298(19) 0.03247(19) 0.03415(17) 0.00142(11) 0.00188(11) 0.00073(12)
I002 0.0508(3) 0.0474(3) 0.0355(2) -0.00206(17) -0.00165(16) 0.0039(2)
I003 0.0424(3) 0.0415(3) 0.0578(3) 0.0058(2) 0.01083(17) 0.01365(19)
O2 0.023(2) 0.063(3) 0.051(2) -0.018(2) -0.0049(17) -0.001(2)
O1 0.024(2) 0.057(3) 0.045(2) -0.006(2) 0.0026(17) 0.002(2)
C3 0.036(4) 0.043(4) 0.046(3) -0.010(3) -0.001(3) -0.001(3)
C4 0.027(3) 0.043(4) 0.037(3) 0.002(3) 0.003(2) 0.001(2)
C2 0.027(3) 0.034(3) 0.046(3) -0.007(2) -0.001(2) 0.001(3)
C1 0.034(3) 0.048(5) 0.045(3) -0.007(3) 0.001(3) -0.002(3)
N1 0.048(3) 0.041(3) 0.054(3) -0.012(3) 0.000(2) 0.001(3)

loop_
_atom_type_symbol
_atom_type_description
_atom_type_scat_dispersion_real
_atom_type_scat_dispersion_imag
_atom_type_scat_source
C C 0.0033 0.0016 'International Tables Vol C Tables 4.2.6.8 and 6.1.1.4'
H H 0.0000 0.0000 'International Tables Vol C Tables 4.2.6.8 and 6.1.1.4'
I I -0.4742 1.8119 'International Tables Vol C Tables 4.2.6.8 and 6.1.1.4'
N N 0.0061 0.0033 'International Tables Vol C Tables 4.2.6.8 and 6.1.1.4'
O O 0.0106 0.0060 'International Tables Vol C Tables 4.2.6.8 and 6.1.1.4'
Pb Pb -3.3944 10.1111 'International Tables Vol C Tables 4.2.6.8 and 6.1.1.4'

loop_
_geom_angle_atom_site_label_1
_geom_angle_atom_site_label_2
_geom_angle_atom_site_label_3
_geom_angle
_geom_angle_site_symmetry_1
_geom_angle_site_symmetry_3
_geom_angle_publ_flag
I002 Pb01 I002 180.0 5_666 . ?
I002 Pb01 I003 92.411(10) 5_666 . ?
I002 Pb01 I003 87.589(10) . . ?
I002 Pb01 I003 87.589(10) 5_666 5_666 ?
I002 Pb01 I003 92.411(10) . 5_666 ?
I003 Pb01 I003 180.0 . 5_666 ?
I002 Pb01 I003 95.310(11) 5_666 4_566 ?
I002 Pb01 I003 84.690(11) . 4_566 ?
I003 Pb01 I003 87.628(5) . 4_566 ?
I003 Pb01 I003 92.372(5) 5_666 4_566 ?
I002 Pb01 I003 84.690(11) 5_666 8_655 ?
I002 Pb01 I003 95.310(11) . 8_655 ?
I003 Pb01 I003 92.372(5) . 8_655 ?
I003 Pb01 I003 87.628(5) 5_666 8_655 ?
I003 Pb01 I003 180.0 4_566 8_655 ?
Pb01 I003 Pb01 159.090(17) . 4_466 ?
C4 O2 H1 109.5 . . ?
C4 C3 C2 113.8(5) . . ?
C4 C3 H3 108.8 . . ?
C2 C3 H3 108.8 . . ?
C4 C3 H2 108.8 . . ?
C2 C3 H2 108.8 . . ?
H3 C3 H2 107.7 . . ?
O1 C4 O2 117.7(5) . . ?
O1 C4 C3 124.7(5) . . ?
O2 C4 C3 117.6(5) . . ?
C1 C2 C3 111.2(5) . . ?
C1 C2 H5 109.4 . . ?
C3 C2 H5 109.4 . . ?
C1 C2 H4 109.4 . . ?
C3 C2 H4 109.4 . . ?
H5 C2 H4 108.0 . . ?
N1 C1 C2 110.3(5) . . ?
N1 C1 H7 109.6 . . ?
C2 C1 H7 109.6 . . ?
N1 C1 H6 109.6 . . ?
C2 C1 H6 109.6 . . ?
H7 C1 H6 108.1 . . ?
C1 N1 H10 109.5 . . ?
C1 N1 H9 109.5 . . ?
H10 N1 H9 109.5 . . ?
C1 N1 H8 109.5 . . ?
H10 N1 H8 109.5 . . ?
H9 N1 H8 109.5 . . ?

loop_
_geom_bond_atom_site_label_1
_geom_bond_atom_site_label_2
_geom_bond_distance
_geom_bond_site_symmetry_2
_geom_bond_publ_flag
Pb01 I002 3.1537(4) 5_666 ?
Pb01 I002 3.1537(4) . ?
Pb01 I003 3.2662(4) . ?
Pb01 I003 3.2662(4) 5_666 ?
Pb01 I003 3.2734(4) 4_566 ?
Pb01 I003 3.2734(4) 8_655 ?
I003 Pb01 3.2734(4) 4_466 ?
O2 C4 1.319(7) . ?
O2 H1 0.8200 . ?
O1 C4 1.220(7) . ?
C3 C4 1.493(7) . ?
C3 C2 1.513(7) . ?
C3 H3 0.9700 . ?
C3 H2 0.9700 . ?
C2 C1 1.511(7) . ?
C2 H5 0.9700 . ?
C2 H4 0.9700 . ?
C1 N1 1.492(8) . ?
C1 H7 0.9700 . ?
C1 H6 0.9700 . ?
N1 H10 0.8900 . ?
N1 H9 0.8900 . ?
N1 H8 0.8900 . ?
